data_7061604
loop_
_publ_author_name
'Fu, Peng'
'Yan, Qing'
'Wang, Sheng'
'Wu, Hanlun'
'Cao, Derong'

_publ_section_title
;
 A visible-light-gated donor--acceptor Stenhouse adduct chemosensor:
 synthesis, photochromism and naked-eye colorimetric/fluorometric sensing
 of Al3+ and Zn2+
;
_journal_issue 26
_journal_name_full 'New Journal of Chemistry'
_journal_page_first 12600
_journal_page_last 12608
_journal_paper_doi 10.1039/D2NJ00969B
_journal_volume 46
_journal_year 2022
_chemical_formula_moiety '2(C13 H13 N1.5 O)'
_chemical_formula_sum 'C26 H26 N3 O2'
_chemical_formula_weight 412.50
_space_group_crystal_system monoclinic
_space_group_IT_number 5
_space_group_name_Hall 'C 2y'
_space_group_name_H-M_alt 'C 1 2 1'
_atom_sites_solution_hydrogens geom
_atom_sites_solution_primary iterative
_audit_creation_date 2021-04-29
_audit_creation_method
;
Olex2 1.3
(compiled 2020.11.12 svn.r5f609507 for OlexSys, GUI svn.r6226)
;
_audit_update_record
;
2021-09-15 deposited with the CCDC.	2022-06-10 downloaded from the CCDC.
;
_cell_angle_alpha 90
_cell_angle_beta 96.692(2)
_cell_angle_gamma 90
_cell_formula_units_Z 4
_cell_length_a 37.4048(8)
_cell_length_b 4.46170(10)
_cell_length_c 15.4153(4)
_cell_measurement_reflns_used 7961
_cell_measurement_temperature 169.99(13)
_cell_measurement_theta_max 74.3540
_cell_measurement_theta_min 4.7410
_cell_volume 2555.12(10)
_computing_cell_refinement 'CrysAlisPro 1.171.40.67a (Rigaku OD, 2019)'
_computing_data_collection 'CrysAlisPro 1.171.40.67a (Rigaku OD, 2019)'
_computing_data_reduction 'CrysAlisPro 1.171.40.67a (Rigaku OD, 2019)'
_computing_molecular_graphics 'Olex2 1.3 (Dolomanov et al., 2009)'
_computing_publication_material 'Olex2 1.3 (Dolomanov et al., 2009)'
_computing_structure_refinement 'SHELXL 2018/3 (Sheldrick, 2015)'
_computing_structure_solution 'olex2.solve 1.3 (Bourhis et al., 2015)'
_diffrn_ambient_environment N~2~
_diffrn_ambient_temperature 169.99(13)
_diffrn_detector 'Hybrid Pixel Array Detector'
_diffrn_detector_area_resol_mean 10.0000
_diffrn_detector_type HyPix
_diffrn_measured_fraction_theta_full 1.000
_diffrn_measured_fraction_theta_max 0.981
_diffrn_measurement_details
;
List of Runs (angles in degrees, time in seconds):

  # Type    Start    End  Width  t~exp~   \w     \q     \k     \f   Frames
#--------------------------------------------------------------------------
  1  \w    -57.00 -30.00   0.50    0.30    --  -47.45 113.00 -69.00   54
  2  \w    -55.00 -26.00   0.50    2.70    --  -99.00  61.00 -30.00   58
  3  \w    -22.00  27.00   0.50    0.30    --  -47.45  19.00 -60.00   98
  4  \w    -55.00 -27.00   0.50    2.70    --  -99.00 125.00-120.00   56
  5  \w    -66.00 -31.00   0.50    2.70    --  -99.00  61.00-150.00   70
  6  \w    -92.00 -62.00   0.50    2.70    --  -99.00 125.00-120.00   60
  7  \w   -107.00 -61.00   0.50    2.70    --  -99.00 113.00 -69.00   92
  8  \w   -102.00 -30.00   0.50    2.70    --  -99.00 125.00  30.00  144
  9  \w    -59.00 -29.00   0.50    2.70    --  -99.00  61.00  60.00   60
 10  \w   -126.00 -80.00   0.50    2.70    --  -99.00 144.00 154.27   92
 11  \w    -24.00  30.00   0.50    0.30    --   47.45 -19.00   0.00  108
 12  \w     37.00  63.00   0.50    2.70    --  103.25 -94.00  60.00   52
 13  \w     74.00 104.00   0.50    2.70    --  103.25 -94.00  60.00   60
 14  \w     54.00 110.00   0.50    2.70    --  103.25-125.00 150.00  112
 15  \w     44.00  71.00   0.50    2.70    --  103.25 -61.00  60.00   54
 16  \w     46.00  98.00   0.50    2.70    --  103.25 -94.00   0.00  104
 17  \w     78.00 105.00   0.50    2.70    --  103.25 -94.00 -60.00   54
 18  \w     67.00 111.00   0.50    2.70    --  103.25-125.00 -90.00   88
 19  \w     64.00  90.00   0.50    2.70    --  103.25-113.00-161.00   52
 20  \w     32.00  74.00   0.50    2.70    --  103.25 -61.00-150.00   84
 21  \w     31.00  74.00   0.50    2.70    --  103.25 -61.00-180.00   86
 22  \w     31.00 109.00   0.50    2.70    --  103.25-125.00-180.00  156
 23  \w     38.00 105.00   0.50    2.70    --  103.25 -94.00 -30.00  134
 24  \w     35.00  62.00   0.50    2.70    --  103.25 -94.00  30.00   54
 25  \w     39.00  65.00   0.50    2.70    --  103.25 -61.00 150.00   52
 26  \w     92.00 168.00   0.50    2.70    --  103.25  30.00   0.00  152
 27  \w    119.00 145.00   0.50    2.70    --  103.25 113.00 -69.00   52
 28  \w     95.00 158.00   0.50    2.70    --  103.25 125.00-120.00  126
 29  \w     91.00 156.00   0.50    2.70    --  103.25  30.00 -30.00  130
 30  \w     91.00 147.00   0.50    2.70    --  103.25  45.00  90.00  112
 31  \w     99.00 165.00   0.50    2.70    --  103.25  61.00 150.00  132
 32  \w     29.00 120.00   0.50    0.30    --   47.45  70.00 -45.80  182
 33  \w      2.00  61.00   0.50    0.30    --   47.45 -57.00-120.00  118
 34  \w     11.00  79.00   0.50    0.30    --   47.45-113.00-161.00  136
 35  \w   -117.00 -92.00   0.50    2.70    --  -99.00-113.00-161.00   50
 36  \w   -114.00 -41.00   0.50    0.30    --  -47.45 -57.00-180.00  146
 37  \w   -119.00 -87.00   0.50    0.30    --  -47.45-125.00-150.00   64
 38  \w   -152.00-113.00   0.50    2.70    --  -99.00 -50.00-130.90   78
 39  \w   -166.00-111.00   0.50    2.70    --  -99.00 -50.00-101.29  110
 40  \w   -167.00 -86.00   0.50    2.70    --  -99.00 -49.00 -88.64  162
;
_diffrn_measurement_device 'four-circle diffractometer'
_diffrn_measurement_device_type 'XtaLAB Synergy R, HyPix'
_diffrn_measurement_method '\w scans'
_diffrn_orient_matrix_type 'CrysAlisPro convention (1999,Acta A55,543-557)'
_diffrn_orient_matrix_UB_11 0.0178383000
_diffrn_orient_matrix_UB_12 -0.0699044000
_diffrn_orient_matrix_UB_13 -0.0828532000
_diffrn_orient_matrix_UB_21 0.0366593000
_diffrn_orient_matrix_UB_22 0.1009651000
_diffrn_orient_matrix_UB_23 0.0468363000
_diffrn_orient_matrix_UB_31 0.0076289000
_diffrn_orient_matrix_UB_32 -0.3226970000
_diffrn_orient_matrix_UB_33 0.0326243000
_diffrn_radiation_monochromator mirror
_diffrn_radiation_probe x-ray
_diffrn_radiation_type 'Cu K\a'
_diffrn_radiation_wavelength 1.54184
_diffrn_reflns_av_R_equivalents 0.0296
_diffrn_reflns_av_unetI/netI 0.0255
_diffrn_reflns_Laue_measured_fraction_full 1.000
_diffrn_reflns_Laue_measured_fraction_max 0.981
_diffrn_reflns_limit_h_max 46
_diffrn_reflns_limit_h_min -45
_diffrn_reflns_limit_k_max 4
_diffrn_reflns_limit_k_min -5
_diffrn_reflns_limit_l_max 19
_diffrn_reflns_limit_l_min -19
_diffrn_reflns_number 16644
_diffrn_reflns_point_group_measured_fraction_full 0.892
_diffrn_reflns_point_group_measured_fraction_max 0.860
_diffrn_reflns_theta_full 67.684
_diffrn_reflns_theta_max 75.106
_diffrn_reflns_theta_min 2.379
_diffrn_source 'Rotating-anode X-ray tube'
_diffrn_source_type 'PhotonJet R (Cu) X-ray Source'
_exptl_absorpt_coefficient_mu 0.545
_exptl_absorpt_correction_T_max 1.00000
_exptl_absorpt_correction_T_min 0.83863
_exptl_absorpt_correction_type multi-scan
_exptl_absorpt_process_details
;
CrysAlisPro 1.171.40.67a (Rigaku Oxford Diffraction, 2019)
Empirical absorption correction using spherical harmonics,
 implemented in SCALE3 ABSPACK scaling algorithm.
;
_exptl_crystal_colour yellow
_exptl_crystal_colour_primary yellow
_exptl_crystal_density_diffrn 1.072
_exptl_crystal_description plate
_exptl_crystal_F_000 876
_exptl_crystal_size_max 0.15
_exptl_crystal_size_mid 0.1
_exptl_crystal_size_min 0.06
_refine_diff_density_max 0.389
_refine_diff_density_min -0.292
_refine_diff_density_rms 0.069
_refine_ls_abs_structure_details
;
 Flack x determined using 1291 quotients [(I+)-(I-)]/[(I+)+(I-)]
 (Parsons, Flack and Wagner, Acta Cryst. B69 (2013) 249-259).
;
_refine_ls_abs_structure_Flack 0.30(13)
_refine_ls_extinction_method none
_refine_ls_goodness_of_fit_ref 1.075
_refine_ls_hydrogen_treatment constr
_refine_ls_matrix_type full
_refine_ls_number_parameters 281
_refine_ls_number_reflns 4549
_refine_ls_number_restraints 1
_refine_ls_restrained_S_all 1.075
_refine_ls_R_factor_all 0.0817
_refine_ls_R_factor_gt 0.0769
_refine_ls_shift/su_max 0.004
_refine_ls_shift/su_mean 0.001
_refine_ls_structure_factor_coef Fsqd
_refine_ls_weighting_details 'w=1/[\s^2^(Fo^2^)+(0.1347P)^2^+3.7491P] where P=(Fo^2^+2Fc^2^)/3'
_refine_ls_weighting_scheme calc
_refine_ls_wR_factor_gt 0.2305
_refine_ls_wR_factor_ref 0.2360
_reflns_Friedel_coverage 0.547
_reflns_Friedel_fraction_full 0.750
_reflns_Friedel_fraction_max 0.702
_reflns_number_gt 4142
_reflns_number_total 4549
_reflns_threshold_expression 'I > 2\s(I)'
_cod_data_source_file d2nj00969b2.cif
_cod_data_source_block tx5389_sq
_cod_depositor_comments 'Adding full bibliography for 7061604--7061605.cif.'
_cod_database_code 7061604
_shelx_shelxl_version_number 2018/3
_chemical_oxdiff_formula 'C H N O'
_shelx_space_group_comment
;
The symmetry employed for this shelxl refinement is uniquely defined
by the following loop, which should always be used as a source of
symmetry information in preference to the above space-group names.
They are only intended as comments.
;
_reflns_odcompleteness_completeness 100.00
_reflns_odcompleteness_iscentric 1
_reflns_odcompleteness_theta 66.97
_olex2_refinement_description
;
1. Fixed Uiso
 At 1.2 times of:
  All C(H) groups, All C(H,H) groups, All N(H) groups, All N(H,H) groups
2. Others
 Fixed Sof: H2A(0.5) H2B(0.5) H00A(0.5) H00B(0.5)
3.a Secondary CH2 refined with riding coordinates:
 N2(H2A,H2B), N00A(H00A,H00B), C12(H12A,H12B), C13(H13A,H13B), C00W(H00C,H00D),
  C00Y(H00E,H00G)
3.b Aromatic/amide H refined with riding coordinates:
 N1(H1), N006(H006), C00F(H00F), C11(H11), C2(H2), C7(H7), C00N(H00N), C5(H5),
 C00Q(H00Q), C00R(H00R), C00S(H00S), C8(H8), C00U(H00U), C00X(H00X), C3(H3),
 C4(H4)
;
_olex2_submission_special_instructions 'No special instructions were received'
_oxdiff_exptl_absorpt_empirical_details
;
Empirical correction (ABSPACK) includes:
- Absorption correction using spherical harmonics
- Frame scaling
;
_oxdiff_exptl_absorpt_empirical_full_max 1.563
_oxdiff_exptl_absorpt_empirical_full_min 0.357

loop_
_space_group_symop_operation_xyz
'x, y, z'
'-x, y, -z'
'x+1/2, y+1/2, z'
'-x+1/2, y+1/2, -z'

loop_
_atom_site_label
_atom_site_type_symbol
_atom_site_fract_x
_atom_site_fract_y
_atom_site_fract_z
_atom_site_U_iso_or_equiv
_atom_site_adp_type
_atom_site_occupancy
_atom_site_site_symmetry_order
_atom_site_calc_flag
_atom_site_refinement_flags_posn
_atom_site_refinement_flags_adp
_atom_site_refinement_flags_occupancy
_atom_site_disorder_assembly
_atom_site_disorder_group
O1 O 0.38368(8) -0.4544(9) 0.1997(2) 0.0454(8) Uani 1 1 d . . . . .
O002 O 0.61485(10) 1.4660(10) 0.3206(2) 0.0534(9) Uani 1 1 d . . . . .
N2 N 0.500000 -0.9731(13) 0.000000 0.0387(11) Uani 1 2 d S T P . .
H2A H 0.489587 -1.090574 -0.042279 0.046 Uiso 0.5 1 calc R U P . .
H2B H 0.510412 -1.090580 0.042278 0.046 Uiso 0.5 1 calc R U P . .
N1 N 0.41281(10) -0.7782(10) 0.0841(3) 0.0442(9) Uani 1 1 d . . . . .
H1 H 0.412943 -0.731961 0.138312 0.053 Uiso 1 1 calc R U . . .
N006 N 0.59003(11) 1.7883(10) 0.4351(3) 0.0465(10) Uani 1 1 d . . . . .
H006 H 0.590019 1.745895 0.380669 0.056 Uiso 1 1 calc R U . . .
N00A N 0.500000 1.9847(16) 0.500000 0.0484(14) Uani 1 2 d S T P . .
H00A H 0.492917 2.101350 0.454380 0.058 Uiso 0.5 1 calc R U P . .
H00B H 0.507084 2.101355 0.545618 0.058 Uiso 0.5 1 calc R U P . .
C00B C 0.66899(12) 1.3463(13) 0.5342(3) 0.0424(11) Uani 1 1 d . . . . .
C00C C 0.64119(12) 1.4611(12) 0.4679(3) 0.0399(10) Uani 1 1 d . . . . .
C10 C 0.36127(11) -0.4677(11) 0.0486(3) 0.0380(10) Uani 1 1 d . . . . .
C1 C 0.33469(11) -0.3523(10) -0.0209(3) 0.0370(9) Uani 1 1 d . . . . .
C00F C 0.61580(11) 1.6737(12) 0.4910(3) 0.0402(10) Uani 1 1 d . . . . .
H00F H 0.617388 1.736002 0.548898 0.048 Uiso 1 1 calc R U . . .
C6 C 0.30752(12) -0.1502(12) 0.0016(3) 0.0423(11) Uani 1 1 d . . . . .
C9 C 0.36065(12) -0.3733(13) 0.1377(3) 0.0445(11) Uani 1 1 d . . . . .
C00I C 0.63951(13) 1.3668(11) 0.3794(3) 0.0430(11) Uani 1 1 d . . . . .
C11 C 0.38788(12) -0.6682(12) 0.0281(3) 0.0399(10) Uani 1 1 d . . . . .
H11 H 0.387559 -0.726189 -0.029933 0.048 Uiso 1 1 calc R U . . .
C00K C 0.69405(12) 1.1423(12) 0.5066(3) 0.0430(11) Uani 1 1 d . . . . .
C2 C 0.33423(13) -0.4198(12) -0.1096(3) 0.0445(11) Uani 1 1 d . . . . .
H2 H 0.351530 -0.550191 -0.126589 0.053 Uiso 1 1 calc R U . . .
C7 C 0.30730(13) -0.0691(13) 0.0913(3) 0.0459(11) Uani 1 1 d . . . . .
H7 H 0.289843 0.063162 0.106490 0.055 Uiso 1 1 calc R U . . .
C00N C 0.66586(14) 1.1578(13) 0.3560(3) 0.0494(12) Uani 1 1 d . . . . .
H00N H 0.665040 1.092603 0.298505 0.059 Uiso 1 1 calc R U . . .
C12 C 0.44105(12) -0.9799(13) 0.0588(4) 0.0458(11) Uani 1 1 d . . . . .
H12A H 0.431447 -1.102056 0.009486 0.055 Uiso 1 1 calc R U . . .
H12B H 0.449178 -1.112214 0.107047 0.055 Uiso 1 1 calc R U . . .
C5 C 0.28197(13) -0.0343(14) -0.0632(3) 0.0495(13) Uani 1 1 d . . . . .
H5 H 0.264377 0.096346 -0.047916 0.059 Uiso 1 1 calc R U . . .
C00Q C 0.69181(13) 1.0551(13) 0.4167(3) 0.0469(11) Uani 1 1 d . . . . .
H00Q H 0.708878 0.922758 0.399549 0.056 Uiso 1 1 calc R U . . .
C00R C 0.67213(14) 1.4313(14) 0.6228(3) 0.0503(13) Uani 1 1 d . . . . .
H00R H 0.655720 1.565802 0.641841 0.060 Uiso 1 1 calc R U . . .
C00S C 0.69895(14) 1.3183(15) 0.6807(3) 0.0525(13) Uani 1 1 d . . . . .
H00S H 0.700904 1.380659 0.738592 0.063 Uiso 1 1 calc R U . . .
C8 C 0.33184(13) -0.1799(13) 0.1549(3) 0.0468(11) Uani 1 1 d . . . . .
H8 H 0.329840 -0.127558 0.212482 0.056 Uiso 1 1 calc R U . . .
C00U C 0.72130(13) 1.0257(13) 0.5687(3) 0.0474(11) Uani 1 1 d . . . . .
H00U H 0.737792 0.889979 0.550592 0.057 Uiso 1 1 calc R U . . .
C13 C 0.47265(12) -0.7930(12) 0.0343(3) 0.0444(11) Uani 1 1 d . . . . .
H13A H 0.463712 -0.645392 -0.009081 0.053 Uiso 1 1 calc R U . . .
H13B H 0.483431 -0.686171 0.085618 0.053 Uiso 1 1 calc R U . . .
C00W C 0.56192(13) 1.9803(13) 0.4596(4) 0.0468(12) Uani 1 1 d . . . . .
H00C H 0.554202 2.117322 0.412265 0.056 Uiso 1 1 calc R U . . .
H00D H 0.570868 2.097552 0.510552 0.056 Uiso 1 1 calc R U . . .
C00X C 0.72401(14) 1.1078(15) 0.6547(4) 0.0549(14) Uani 1 1 d . . . . .
H00X H 0.741840 1.027448 0.695166 0.066 Uiso 1 1 calc R U . . .
C00Y C 0.53024(12) 1.7881(13) 0.4800(4) 0.0466(12) Uani 1 1 d . . . . .
H00E H 0.522338 1.661362 0.430347 0.056 Uiso 1 1 calc R U . . .
H00G H 0.537635 1.659901 0.529714 0.056 Uiso 1 1 calc R U . . .
C3 C 0.30938(14) -0.3017(14) -0.1724(3) 0.0501(12) Uani 1 1 d . . . . .
H3 H 0.310434 -0.348922 -0.230796 0.060 Uiso 1 1 calc R U . . .
C4 C 0.28259(14) -0.1118(14) -0.1496(4) 0.0523(13) Uani 1 1 d . . . . .
H4 H 0.265217 -0.037550 -0.192297 0.063 Uiso 1 1 calc R U . . .

loop_
_atom_site_aniso_label
_atom_site_aniso_U_11
_atom_site_aniso_U_22
_atom_site_aniso_U_33
_atom_site_aniso_U_23
_atom_site_aniso_U_13
_atom_site_aniso_U_12
O1 0.0454(17) 0.040(2) 0.0515(17) -0.0017(15) 0.0083(14) 0.0040(16)
O002 0.055(2) 0.049(2) 0.0550(18) -0.0081(17) 0.0010(15) 0.0092(18)
N2 0.043(3) 0.023(3) 0.051(3) 0.000 0.008(2) 0.000
N1 0.0385(18) 0.040(2) 0.056(2) 0.0092(19) 0.0131(16) 0.0034(19)
N006 0.043(2) 0.039(3) 0.059(2) -0.0013(19) 0.0094(17) 0.0012(19)
N00A 0.037(3) 0.038(4) 0.071(4) 0.000 0.010(2) 0.000
C00B 0.0322(19) 0.045(3) 0.051(2) 0.003(2) 0.0102(18) -0.005(2)
C00C 0.035(2) 0.038(3) 0.048(2) -0.001(2) 0.0109(17) -0.003(2)
C10 0.0318(19) 0.031(2) 0.053(2) 0.0001(19) 0.0101(17) -0.0035(19)
C1 0.037(2) 0.020(2) 0.055(2) 0.0048(18) 0.0105(18) -0.0028(18)
C00F 0.0305(18) 0.036(3) 0.055(2) -0.001(2) 0.0100(17) -0.0039(18)
C6 0.034(2) 0.036(3) 0.058(3) 0.002(2) 0.0099(19) -0.004(2)
C9 0.039(2) 0.044(3) 0.052(2) 0.008(2) 0.0101(19) -0.004(2)
C00I 0.044(2) 0.030(3) 0.056(3) -0.004(2) 0.008(2) -0.003(2)
C11 0.041(2) 0.030(2) 0.050(2) 0.0050(19) 0.0106(18) -0.0023(19)
C00K 0.038(2) 0.037(3) 0.056(2) 0.001(2) 0.0133(19) -0.004(2)
C2 0.047(2) 0.034(3) 0.055(2) 0.004(2) 0.015(2) -0.001(2)
C7 0.038(2) 0.044(3) 0.056(3) -0.001(2) 0.0105(19) 0.004(2)
C00N 0.051(3) 0.041(3) 0.059(3) -0.002(2) 0.019(2) -0.003(2)
C12 0.042(2) 0.032(3) 0.066(3) 0.003(2) 0.015(2) 0.007(2)
C5 0.037(2) 0.049(3) 0.062(3) -0.002(2) 0.004(2) 0.006(2)
C00Q 0.041(2) 0.038(3) 0.064(3) -0.004(2) 0.016(2) 0.000(2)
C00R 0.043(2) 0.055(3) 0.055(3) 0.001(3) 0.014(2) 0.004(2)
C00S 0.046(2) 0.058(4) 0.053(3) 0.000(2) 0.002(2) -0.009(3)
C8 0.045(2) 0.045(3) 0.052(2) -0.003(2) 0.0138(19) 0.003(2)
C00U 0.041(2) 0.035(3) 0.068(3) 0.004(2) 0.014(2) 0.000(2)
C13 0.038(2) 0.033(3) 0.063(3) 0.001(2) 0.0108(19) 0.005(2)
C00W 0.038(2) 0.037(3) 0.067(3) 0.007(2) 0.012(2) 0.002(2)
C00X 0.048(3) 0.051(4) 0.064(3) 0.010(3) 0.000(2) -0.004(2)
C00Y 0.038(2) 0.032(3) 0.070(3) -0.004(2) 0.008(2) -0.002(2)
C3 0.051(3) 0.045(3) 0.056(3) 0.001(2) 0.011(2) -0.011(2)
C4 0.045(2) 0.049(3) 0.061(3) 0.009(2) -0.004(2) -0.004(2)

loop_
_atom_type_symbol
_atom_type_description
_atom_type_scat_dispersion_real
_atom_type_scat_dispersion_imag
_atom_type_scat_source
C C 0.0181 0.0091 'International Tables Vol C Tables 4.2.6.8 and 6.1.1.4'
H H 0.0000 0.0000 'International Tables Vol C Tables 4.2.6.8 and 6.1.1.4'
N N 0.0311 0.0180 'International Tables Vol C Tables 4.2.6.8 and 6.1.1.4'
O O 0.0492 0.0322 'International Tables Vol C Tables 4.2.6.8 and 6.1.1.4'

loop_
_geom_angle_atom_site_label_1
_geom_angle_atom_site_label_2
_geom_angle_atom_site_label_3
_geom_angle
_geom_angle_site_symmetry_1
_geom_angle_site_symmetry_3
_geom_angle_publ_flag
H2A N2 H2B 107.8 . . ?
C13 N2 H2A 109.1 . . ?
C13 N2 H2A 109.1 2_655 . ?
C13 N2 H2B 109.1 2_655 . ?
C13 N2 H2B 109.1 . . ?
C13 N2 C13 112.6(6) . 2_655 ?
C11 N1 H1 118.7 . . ?
C11 N1 C12 122.6(4) . . ?
C12 N1 H1 118.7 . . ?
C00F N006 H006 118.0 . . ?
C00F N006 C00W 124.0(4) . . ?
C00W N006 H006 118.0 . . ?
H00A N00A H00B 108.4 . . ?
C00Y N00A H00A 110.1 2_656 . ?
C00Y N00A H00A 110.1 . . ?
C00Y N00A H00B 110.1 . . ?
C00Y N00A H00B 110.1 2_656 . ?
C00Y N00A C00Y 107.9(6) . 2_656 ?
C00K C00B C00C 117.4(4) . . ?
C00K C00B C00R 118.9(5) . . ?
C00R C00B C00C 123.7(5) . . ?
C00F C00C C00B 120.2(4) . . ?
C00F C00C C00I 118.9(4) . . ?
C00I C00C C00B 121.0(4) . . ?
C9 C10 C1 120.6(4) . . ?
C11 C10 C1 119.9(4) . . ?
C11 C10 C9 119.5(4) . . ?
C6 C1 C10 119.0(4) . . ?
C2 C1 C10 124.6(4) . . ?
C2 C1 C6 116.4(4) . . ?
N006 C00F C00C 123.8(4) . . ?
N006 C00F H00F 118.1 . . ?
C00C C00F H00F 118.1 . . ?
C7 C6 C1 118.5(4) . . ?
C5 C6 C1 120.4(5) . . ?
C5 C6 C7 121.1(5) . . ?
O1 C9 C10 123.6(4) . . ?
O1 C9 C8 119.6(4) . . ?
C8 C9 C10 116.7(4) . . ?
O002 C00I C00C 121.2(5) . . ?
O002 C00I C00N 120.1(4) . . ?
C00C C00I C00N 118.6(4) . . ?
N1 C11 C10 124.6(4) . . ?
N1 C11 H11 117.7 . . ?
C10 C11 H11 117.7 . . ?
C00B C00K C00Q 120.1(5) . . ?
C00B C00K C00U 119.1(5) . . ?
C00U C00K C00Q 120.8(5) . . ?
C1 C2 H2 118.7 . . ?
C3 C2 C1 122.6(5) . . ?
C3 C2 H2 118.7 . . ?
C6 C7 H7 119.1 . . ?
C8 C7 C6 121.8(5) . . ?
C8 C7 H7 119.1 . . ?
C00I C00N H00N 119.7 . . ?
C00Q C00N C00I 120.5(5) . . ?
C00Q C00N H00N 119.7 . . ?
N1 C12 H12A 109.8 . . ?
N1 C12 H12B 109.8 . . ?
N1 C12 C13 109.3(4) . . ?
H12A C12 H12B 108.3 . . ?
C13 C12 H12A 109.8 . . ?
C13 C12 H12B 109.8 . . ?
C6 C5 H5 119.7 . . ?
C4 C5 C6 120.7(5) . . ?
C4 C5 H5 119.7 . . ?
C00K C00Q H00Q 118.8 . . ?
C00N C00Q C00K 122.4(5) . . ?
C00N C00Q H00Q 118.8 . . ?
C00B C00R H00R 119.7 . . ?
C00S C00R C00B 120.5(5) . . ?
C00S C00R H00R 119.7 . . ?
C00R C00S H00S 119.2 . . ?
C00R C00S C00X 121.5(5) . . ?
C00X C00S H00S 119.2 . . ?
C9 C8 H8 118.4 . . ?
C7 C8 C9 123.2(5) . . ?
C7 C8 H8 118.4 . . ?
C00K C00U H00U 119.2 . . ?
C00X C00U C00K 121.6(5) . . ?
C00X C00U H00U 119.2 . . ?
N2 C13 C12 112.8(4) . . ?
N2 C13 H13A 109.0 . . ?
N2 C13 H13B 109.0 . . ?
C12 C13 H13A 109.0 . . ?
C12 C13 H13B 109.0 . . ?
H13A C13 H13B 107.8 . . ?
N006 C00W H00C 109.8 . . ?
N006 C00W H00D 109.8 . . ?
N006 C00W C00Y 109.2(4) . . ?
H00C C00W H00D 108.3 . . ?
C00Y C00W H00C 109.8 . . ?
C00Y C00W H00D 109.8 . . ?
C00S C00X H00X 120.8 . . ?
C00U C00X C00S 118.3(5) . . ?
C00U C00X H00X 120.8 . . ?
N00A C00Y C00W 109.8(4) . . ?
N00A C00Y H00E 109.7 . . ?
N00A C00Y H00G 109.7 . . ?
C00W C00Y H00E 109.7 . . ?
C00W C00Y H00G 109.7 . . ?
H00E C00Y H00G 108.2 . . ?
C2 C3 H3 119.7 . . ?
C2 C3 C4 120.5(5) . . ?
C4 C3 H3 119.7 . . ?
C5 C4 C3 119.4(5) . . ?
C5 C4 H4 120.3 . . ?
C3 C4 H4 120.3 . . ?

loop_
_geom_bond_atom_site_label_1
_geom_bond_atom_site_label_2
_geom_bond_distance
_geom_bond_site_symmetry_2
_geom_bond_publ_flag
O1 C9 1.263(6) . ?
O002 C00I 1.293(6) . ?
N2 H2A 0.8900 . ?
N2 H2B 0.8900 . ?
N2 C13 1.448(6) . ?
N2 C13 1.448(6) 2_655 ?
N1 H1 0.8600 . ?
N1 C11 1.292(6) . ?
N1 C12 1.474(6) . ?
N006 H006 0.8600 . ?
N006 C00F 1.319(6) . ?
N006 C00W 1.441(7) . ?
N00A H00A 0.8900 . ?
N00A H00B 0.8900 . ?
N00A C00Y 1.491(6) . ?
N00A C00Y 1.492(6) 2_656 ?
C00B C00C 1.462(7) . ?
C00B C00K 1.407(7) . ?
C00B C00R 1.410(7) . ?
C00C C00F 1.417(7) . ?
C00C C00I 1.423(7) . ?
C10 C1 1.467(6) . ?
C10 C9 1.438(7) . ?
C10 C11 1.402(7) . ?
C1 C6 1.431(6) . ?
C1 C2 1.399(7) . ?
C00F H00F 0.9300 . ?
C6 C7 1.431(7) . ?
C6 C5 1.399(7) . ?
C9 C8 1.429(7) . ?
C00I C00N 1.433(7) . ?
C11 H11 0.9300 . ?
C00K C00Q 1.433(7) . ?
C00K C00U 1.413(7) . ?
C2 H2 0.9300 . ?
C2 C3 1.367(7) . ?
C7 H7 0.9300 . ?
C7 C8 1.355(7) . ?
C00N H00N 0.9300 . ?
C00N C00Q 1.347(8) . ?
C12 H12A 0.9700 . ?
C12 H12B 0.9700 . ?
C12 C13 1.530(7) . ?
C5 H5 0.9300 . ?
C5 C4 1.379(8) . ?
C00Q H00Q 0.9300 . ?
C00R H00R 0.9300 . ?
C00R C00S 1.359(8) . ?
C00S H00S 0.9300 . ?
C00S C00X 1.417(9) . ?
C8 H8 0.9300 . ?
C00U H00U 0.9300 . ?
C00U C00X 1.369(8) . ?
C13 H13A 0.9700 . ?
C13 H13B 0.9700 . ?
C00W H00C 0.9700 . ?
C00W H00D 0.9700 . ?
C00W C00Y 1.525(7) . ?
C00X H00X 0.9300 . ?
C00Y H00E 0.9700 . ?
C00Y H00G 0.9700 . ?
C3 H3 0.9300 . ?
C3 C4 1.388(8) . ?
C4 H4 0.9300 . ?

loop_
_geom_torsion_atom_site_label_1
_geom_torsion_atom_site_label_2
_geom_torsion_atom_site_label_3
_geom_torsion_atom_site_label_4
_geom_torsion
_geom_torsion_site_symmetry_1
_geom_torsion_site_symmetry_2
_geom_torsion_site_symmetry_3
_geom_torsion_site_symmetry_4
_geom_torsion_publ_flag
O1 C9 C8 C7 176.1(5) . . . . ?
O002 C00I C00N C00Q 179.5(5) . . . . ?
N1 C12 C13 N2 -174.0(4) . . . . ?
N006 C00W C00Y N00A -176.4(4) . . . . ?
C00B C00C C00F N006 179.8(5) . . . . ?
C00B C00C C00I O002 179.5(5) . . . . ?
C00B C00C C00I C00N -0.4(7) . . . . ?
C00B C00K C00Q C00N -1.1(8) . . . . ?
C00B C00K C00U C00X -0.4(8) . . . . ?
C00B C00R C00S C00X -1.4(9) . . . . ?
C00C C00B C00K C00Q 0.1(7) . . . . ?
C00C C00B C00K C00U -179.9(5) . . . . ?
C00C C00B C00R C00S -179.2(5) . . . . ?
C00C C00I C00N C00Q -0.5(8) . . . . ?
C10 C1 C6 C7 -0.2(7) . . . . ?
C10 C1 C6 C5 179.5(5) . . . . ?
C10 C1 C2 C3 -178.5(5) . . . . ?
C10 C9 C8 C7 -4.6(8) . . . . ?
C1 C10 C9 O1 -176.9(4) . . . . ?
C1 C10 C9 C8 3.8(7) . . . . ?
C1 C10 C11 N1 178.7(4) . . . . ?
C1 C6 C7 C8 -0.4(8) . . . . ?
C1 C6 C5 C4 -0.2(8) . . . . ?
C1 C2 C3 C4 -1.5(8) . . . . ?
C00F N006 C00W C00Y -89.2(6) . . . . ?
C00F C00C C00I O002 -1.7(7) . . . . ?
C00F C00C C00I C00N 178.3(5) . . . . ?
C6 C1 C2 C3 -0.1(7) . . . . ?
C6 C7 C8 C9 3.0(9) . . . . ?
C6 C5 C4 C3 -1.4(9) . . . . ?
C9 C10 C1 C6 -1.6(6) . . . . ?
C9 C10 C1 C2 176.8(5) . . . . ?
C9 C10 C11 N1 -0.3(7) . . . . ?
C00I C00C C00F N006 1.0(7) . . . . ?
C00I C00N C00Q C00K 1.3(8) . . . . ?
C11 N1 C12 C13 87.7(6) . . . . ?
C11 C10 C1 C6 179.4(4) . . . . ?
C11 C10 C1 C2 -2.3(7) . . . . ?
C11 C10 C9 O1 2.2(7) . . . . ?
C11 C10 C9 C8 -177.1(5) . . . . ?
C00K C00B C00C C00F -178.2(4) . . . . ?
C00K C00B C00C C00I 0.6(7) . . . . ?
C00K C00B C00R C00S 0.1(8) . . . . ?
C00K C00U C00X C00S -0.9(9) . . . . ?
C2 C1 C6 C7 -178.7(5) . . . . ?
C2 C1 C6 C5 1.0(7) . . . . ?
C2 C3 C4 C5 2.3(8) . . . . ?
C7 C6 C5 C4 179.5(5) . . . . ?
C12 N1 C11 C10 -177.7(4) . . . . ?
C5 C6 C7 C8 179.9(5) . . . . ?
C00Q C00K C00U C00X 179.6(5) . . . . ?
C00R C00B C00C C00F 1.1(8) . . . . ?
C00R C00B C00C C00I 179.8(5) . . . . ?
C00R C00B C00K C00Q -179.1(5) . . . . ?
C00R C00B C00K C00U 0.8(7) . . . . ?
C00R C00S C00X C00U 1.9(9) . . . . ?
C00U C00K C00Q C00N 178.9(5) . . . . ?
C13 N2 C13 C12 172.0(5) 2_655 . . . ?
C00W N006 C00F C00C 173.3(5) . . . . ?
C00Y N00A C00Y C00W -179.7(5) 2_656 . . . ?
